data_7047334
loop_
_publ_author_name
'Yu, Qiong'
'Imler, Gregory H.'
'Parrish, Damon A.'
'Shreeve, Jean'ne M.'

_publ_section_title
;
 N,N'-Methylenebis(N-(1,2,5-oxadiazol-3-yl)nitramide) derivatives as
 metal-free green primary explosives.
;
_journal_issue 36
_journal_name_full 'Dalton transactions (Cambridge, England : 2003)'
_journal_page_first 12661
_journal_page_last 12666
_journal_paper_doi 10.1039/c8dt03042a
_journal_volume 47
_journal_year 2018
_chemical_formula_moiety 'C7 H2 N12 O14, 2(H4 N O)'
_chemical_formula_sum 'C7 H10 N14 O16'
_chemical_formula_weight 546.29
_space_group_crystal_system monoclinic
_space_group_IT_number 14
_space_group_name_Hall '-P 2yn'
_space_group_name_H-M_alt 'P 1 21/n 1'
_symmetry_space_group_name_Hall '-P 2yn'
_symmetry_space_group_name_H-M 'P 1 21/n 1'
_atom_sites_solution_hydrogens mixed
_audit_creation_method SHELXL-2014/7
_audit_update_record
;
2018-05-29 deposited with the CCDC.
2018-08-21 downloaded from the CCDC.
;
_cell_angle_alpha 90
_cell_angle_beta 98.3080(10)
_cell_angle_gamma 90
_cell_formula_units_Z 4
_cell_length_a 11.8644(10)
_cell_length_b 8.0617(7)
_cell_length_c 19.9991(16)
_cell_measurement_reflns_used 4584
_cell_measurement_temperature 150(2)
_cell_measurement_theta_max 27.490
_cell_measurement_theta_min 2.728
_cell_volume 1892.8(3)
_computing_cell_refinement 'Bruker APEX3 v2015.5-2 (Bruker, 2015)'
_computing_data_collection 'Bruker APEX3 v2015.5-2 (Bruker, 2015)'
_computing_data_reduction
;
Bruker SAINT v8.34A (Bruker, 2013), Bruker XPREP v2014/2 (Bruker, 2014)
;
_computing_molecular_graphics 'Bruker SHELXTL v2014/7 (Bruker, 2014)'
_computing_publication_material 'Bruker SHELXTL v2014/7 (Bruker, 2014)'
_computing_structure_refinement 'SHELXL-2014/7 (Sheldrick, 2014)'
_computing_structure_solution 'Bruker SHELXTL v2014/7 (Bruker, 2014)'
_diffrn_ambient_temperature 150(2)
_diffrn_measured_fraction_theta_full 0.993
_diffrn_measured_fraction_theta_max 0.962
_diffrn_measurement_device_type 'Bruker SMART APEX II CCD'
_diffrn_measurement_method '\w scans'
_diffrn_radiation_monochromator graphite
_diffrn_radiation_source 'fine focus sealed tube'
_diffrn_radiation_type MoK\a
_diffrn_radiation_wavelength 0.71073
_diffrn_reflns_av_R_equivalents 0.0367
_diffrn_reflns_av_unetI/netI 0.0393
_diffrn_reflns_Laue_measured_fraction_full 0.993
_diffrn_reflns_Laue_measured_fraction_max 0.962
_diffrn_reflns_limit_h_max 16
_diffrn_reflns_limit_h_min -12
_diffrn_reflns_limit_k_max 10
_diffrn_reflns_limit_k_min -11
_diffrn_reflns_limit_l_max 27
_diffrn_reflns_limit_l_min -27
_diffrn_reflns_number 20793
_diffrn_reflns_point_group_measured_fraction_full 0.993
_diffrn_reflns_point_group_measured_fraction_max 0.962
_diffrn_reflns_theta_full 25.242
_diffrn_reflns_theta_max 30.027
_diffrn_reflns_theta_min 3.153
_exptl_absorpt_coefficient_mu 0.186
_exptl_absorpt_correction_T_max 0.7460
_exptl_absorpt_correction_T_min 0.7045
_exptl_absorpt_correction_type multi-scan
_exptl_absorpt_process_details 'SADABS v2014/5 (Bruker, 2008)'
_exptl_crystal_colour 'clear yellow'
_exptl_crystal_density_diffrn 1.917
_exptl_crystal_description plate
_exptl_crystal_F_000 1112
_exptl_crystal_size_max 0.330
_exptl_crystal_size_mid 0.145
_exptl_crystal_size_min 0.117
_refine_diff_density_max 0.377
_refine_diff_density_min -0.306
_refine_diff_density_rms 0.058
_refine_ls_extinction_method none
_refine_ls_goodness_of_fit_ref 1.018
_refine_ls_hydrogen_treatment mixed
_refine_ls_matrix_type full
_refine_ls_number_parameters 342
_refine_ls_number_reflns 5335
_refine_ls_number_restraints 0
_refine_ls_restrained_S_all 1.018
_refine_ls_R_factor_all 0.0575
_refine_ls_R_factor_gt 0.0373
_refine_ls_shift/su_max 0.001
_refine_ls_shift/su_mean 0.000
_refine_ls_structure_factor_coef Fsqd
_refine_ls_weighting_details 'w=1/[\s^2^(Fo^2^)+(0.0433P)^2^+0.4455P] where P=(Fo^2^+2Fc^2^)/3'
_refine_ls_weighting_scheme calc
_refine_ls_wR_factor_gt 0.0847
_refine_ls_wR_factor_ref 0.0932
_reflns_Friedel_coverage 0.000
_reflns_number_gt 4033
_reflns_number_total 5335
_reflns_threshold_expression 'I > 2\s(I)'
_cod_data_source_file c8dt03042a2.cif
_cod_data_source_block shrv575
_cod_depositor_comments 'Adding full bibliography for 7047334.cif.'
_cod_database_code 7047334
_shelx_shelxl_version_number 2014/7
_shelx_space_group_comment
;
The symmetry employed for this shelxl refinement is uniquely defined
by the following loop, which should always be used as a source of
symmetry information in preference to the above space-group names.
They are only intended as comments.
;
_shelx_estimated_absorpt_t_min 0.941
_shelx_estimated_absorpt_t_max 0.979

loop_
_space_group_symop_operation_xyz
'x, y, z'
'-x+1/2, y+1/2, -z+1/2'
'-x, -y, -z'
'x-1/2, -y-1/2, z-1/2'

loop_
_atom_site_label
_atom_site_type_symbol
_atom_site_fract_x
_atom_site_fract_y
_atom_site_fract_z
_atom_site_U_iso_or_equiv
_atom_site_adp_type
_atom_site_occupancy
_atom_site_site_symmetry_order
_atom_site_calc_flag
_atom_site_refinement_flags_posn
_atom_site_refinement_flags_adp
O1 O 1.18184(10) 0.04487(14) 0.75038(6) 0.0273(3) Uani 1 1 d . .
O2 O 1.28870(10) 0.13967(14) 0.68032(6) 0.0275(3) Uani 1 1 d . .
N3 N 1.20186(10) 0.14749(15) 0.70736(6) 0.0164(2) Uani 1 1 d . .
C4 C 1.12025(12) 0.27505(16) 0.69092(7) 0.0132(3) Uani 1 1 d . .
N5 N 1.13790(10) 0.40107(14) 0.64805(6) 0.0141(2) Uani 1 1 d . .
O6 O 1.21970(9) 0.41013(13) 0.61508(5) 0.0190(2) Uani 1 1 d . .
O7 O 1.06371(9) 0.51613(12) 0.64223(5) 0.0206(2) Uani 1 1 d . .
C8 C 1.01947(12) 0.28068(16) 0.72445(7) 0.0122(3) Uani 1 1 d . .
N9 N 1.02546(10) 0.24212(15) 0.78839(6) 0.0166(3) Uani 1 1 d . .
O10 O 0.91610(9) 0.25363(13) 0.80429(5) 0.0181(2) Uani 1 1 d . .
N11 N 0.84058(11) 0.29954(14) 0.74876(6) 0.0156(2) Uani 1 1 d . .
C12 C 0.90156(12) 0.31883(16) 0.70020(6) 0.0117(3) Uani 1 1 d . .
N13 N 0.84708(10) 0.38735(14) 0.63983(5) 0.0124(2) Uani 1 1 d . .
N14 N 0.86887(10) 0.31961(15) 0.57964(6) 0.0157(2) Uani 1 1 d . .
O15 O 0.92833(9) 0.19587(13) 0.58362(5) 0.0208(2) Uani 1 1 d . .
O16 O 0.82548(10) 0.39059(14) 0.52813(5) 0.0249(3) Uani 1 1 d . .
C17 C 0.77447(12) 0.53241(16) 0.63863(7) 0.0134(3) Uani 1 1 d . .
H17A H 0.7365 0.5318 0.6796 0.016 Uiso 1 1 calc R U
H17B H 0.7144 0.5251 0.5989 0.016 Uiso 1 1 calc R U
N18 N 0.83507(10) 0.68930(14) 0.63580(6) 0.0148(2) Uani 1 1 d . .
N19 N 0.89557(11) 0.74907(15) 0.69520(6) 0.0159(2) Uani 1 1 d . .
O20 O 0.90325(9) 0.65678(13) 0.74404(5) 0.0196(2) Uani 1 1 d . .
O21 O 0.93558(11) 0.88888(13) 0.69433(6) 0.0269(3) Uani 1 1 d . .
C22 C 0.83500(12) 0.78466(16) 0.57695(7) 0.0128(3) Uani 1 1 d . .
N23 N 0.92382(11) 0.79602(15) 0.54595(6) 0.0186(3) Uani 1 1 d . .
O24 O 0.89008(9) 0.89710(13) 0.49176(5) 0.0197(2) Uani 1 1 d . .
N25 N 0.77770(10) 0.94511(15) 0.48956(6) 0.0158(2) Uani 1 1 d . .
C26 C 0.74262(12) 0.87707(16) 0.54206(7) 0.0121(3) Uani 1 1 d . .
C27 C 0.62568(12) 0.89168(16) 0.55549(6) 0.0122(3) Uani 1 1 d . .
N28 N 0.59395(10) 1.02642(14) 0.59175(6) 0.0150(2) Uani 1 1 d . .
O29 O 0.67085(10) 1.12563(13) 0.61351(5) 0.0239(2) Uani 1 1 d . .
O30 O 0.49369(9) 1.04542(13) 0.60240(5) 0.0205(2) Uani 1 1 d . .
N31 N 0.55055(10) 0.77125(14) 0.52950(6) 0.0130(2) Uani 1 1 d . .
O32 O 0.59707(9) 0.64857(12) 0.50333(5) 0.0173(2) Uani 1 1 d . .
O33 O 0.44653(9) 0.77576(13) 0.52987(5) 0.0192(2) Uani 1 1 d . .
N34 N 0.27208(11) 0.77295(15) 0.60237(6) 0.0177(3) Uani 1 1 d . .
H34A H 0.2833 0.8634 0.5769 0.027 Uiso 1 1 calc R U
H34B H 0.2561 0.6834 0.5750 0.027 Uiso 1 1 calc R U
H34C H 0.3362 0.7527 0.6321 0.027 Uiso 1 1 calc R U
O35 O 0.18160(11) 0.80250(16) 0.63769(7) 0.0340(3) Uani 1 1 d . .
H35 H 0.138(2) 0.699(3) 0.6307(11) 0.051 Uiso 1 1 d . U
N36 N 0.54839(11) 0.63964(14) 0.34480(6) 0.0155(2) Uani 1 1 d . .
H36A H 0.5184 0.7421 0.3497 0.023 Uiso 1 1 calc R U
H36B H 0.5318 0.6069 0.3009 0.023 Uiso 1 1 calc R U
H36C H 0.6253 0.6436 0.3568 0.023 Uiso 1 1 calc R U
O37 O 0.50155(11) 0.52593(13) 0.38651(5) 0.0250(3) Uani 1 1 d . .
H37 H 0.5191(18) 0.565(3) 0.4243(11) 0.037 Uiso 1 1 d . U

loop_
_atom_site_aniso_label
_atom_site_aniso_U_11
_atom_site_aniso_U_22
_atom_site_aniso_U_33
_atom_site_aniso_U_23
_atom_site_aniso_U_13
_atom_site_aniso_U_12
O1 0.0260(6) 0.0268(6) 0.0310(6) 0.0156(5) 0.0113(5) 0.0090(5)
O2 0.0169(6) 0.0223(6) 0.0469(7) 0.0089(5) 0.0172(5) 0.0049(4)
N3 0.0134(6) 0.0160(6) 0.0202(6) 0.0028(5) 0.0042(5) 0.0015(5)
C4 0.0113(7) 0.0146(6) 0.0138(6) 0.0026(5) 0.0025(5) 0.0008(5)
N5 0.0107(6) 0.0159(5) 0.0156(5) 0.0021(4) 0.0020(4) -0.0016(4)
O6 0.0133(5) 0.0263(5) 0.0190(5) 0.0058(4) 0.0072(4) 0.0003(4)
O7 0.0142(5) 0.0167(5) 0.0320(6) 0.0090(4) 0.0069(4) 0.0038(4)
C8 0.0117(7) 0.0111(6) 0.0136(6) 0.0008(5) 0.0014(5) -0.0004(5)
N9 0.0133(6) 0.0214(6) 0.0158(6) 0.0028(5) 0.0043(5) 0.0016(5)
O10 0.0153(5) 0.0247(5) 0.0151(5) 0.0066(4) 0.0046(4) 0.0029(4)
N11 0.0141(6) 0.0169(6) 0.0158(5) 0.0040(5) 0.0025(5) 0.0004(5)
C12 0.0119(6) 0.0096(6) 0.0135(6) 0.0006(5) 0.0014(5) -0.0008(5)
N13 0.0132(6) 0.0131(5) 0.0109(5) -0.0003(4) 0.0014(4) 0.0021(4)
N14 0.0152(6) 0.0177(6) 0.0139(5) -0.0022(5) 0.0013(4) -0.0024(5)
O15 0.0210(6) 0.0187(5) 0.0231(5) -0.0055(4) 0.0044(4) 0.0041(4)
O16 0.0301(7) 0.0313(6) 0.0120(5) 0.0021(4) -0.0015(4) 0.0037(5)
C17 0.0101(6) 0.0129(6) 0.0167(6) 0.0007(5) -0.0001(5) 0.0002(5)
N18 0.0169(6) 0.0131(5) 0.0125(5) 0.0011(4) -0.0038(5) -0.0020(5)
N19 0.0154(6) 0.0158(6) 0.0158(6) -0.0015(4) -0.0006(5) 0.0009(5)
O20 0.0231(6) 0.0202(5) 0.0140(5) 0.0027(4) -0.0021(4) 0.0002(4)
O21 0.0365(7) 0.0174(5) 0.0246(6) -0.0008(4) -0.0029(5) -0.0108(5)
C22 0.0119(7) 0.0126(6) 0.0138(6) -0.0010(5) 0.0013(5) 0.0001(5)
N23 0.0155(6) 0.0194(6) 0.0209(6) 0.0024(5) 0.0028(5) 0.0019(5)
O24 0.0151(5) 0.0249(5) 0.0204(5) 0.0041(4) 0.0075(4) 0.0017(4)
N25 0.0136(6) 0.0177(6) 0.0165(6) 0.0017(5) 0.0041(5) 0.0006(5)
C26 0.0128(7) 0.0117(6) 0.0118(6) -0.0005(5) 0.0017(5) -0.0011(5)
C27 0.0123(7) 0.0124(6) 0.0121(6) 0.0001(5) 0.0022(5) 0.0013(5)
N28 0.0164(6) 0.0153(6) 0.0134(5) 0.0005(4) 0.0026(5) 0.0026(5)
O29 0.0236(6) 0.0223(5) 0.0257(6) -0.0093(4) 0.0034(5) -0.0053(5)
O30 0.0162(5) 0.0231(5) 0.0237(5) -0.0014(4) 0.0081(4) 0.0064(4)
N31 0.0128(6) 0.0141(5) 0.0119(5) 0.0034(4) 0.0012(4) 0.0007(4)
O32 0.0182(5) 0.0144(5) 0.0190(5) -0.0038(4) 0.0015(4) 0.0018(4)
O33 0.0099(5) 0.0220(5) 0.0257(5) 0.0031(4) 0.0028(4) -0.0012(4)
N34 0.0182(6) 0.0190(6) 0.0154(6) 0.0014(5) 0.0013(5) -0.0008(5)
O35 0.0296(7) 0.0263(6) 0.0511(8) -0.0061(6) 0.0227(6) -0.0049(5)
N36 0.0160(6) 0.0155(6) 0.0151(5) 0.0009(4) 0.0028(5) -0.0001(5)
O37 0.0394(7) 0.0214(6) 0.0153(5) -0.0027(4) 0.0074(5) -0.0158(5)

loop_
_atom_type_symbol
_atom_type_description
_atom_type_scat_dispersion_real
_atom_type_scat_dispersion_imag
_atom_type_scat_source
C C 0.0033 0.0016 'International Tables Vol C Tables 4.2.6.8 and 6.1.1.4'
H H 0.0000 0.0000 'International Tables Vol C Tables 4.2.6.8 and 6.1.1.4'
N N 0.0061 0.0033 'International Tables Vol C Tables 4.2.6.8 and 6.1.1.4'
O O 0.0106 0.0060 'International Tables Vol C Tables 4.2.6.8 and 6.1.1.4'

loop_
_geom_angle_atom_site_label_1
_geom_angle_atom_site_label_2
_geom_angle_atom_site_label_3
_geom_angle
O2 N3 O1 121.73(12)
O2 N3 C4 121.42(12)
O1 N3 C4 116.84(12)
N5 C4 N3 121.60(12)
N5 C4 C8 118.53(12)
N3 C4 C8 119.68(12)
O6 N5 O7 119.21(11)
O6 N5 C4 125.12(12)
O7 N5 C4 115.68(12)
N9 C8 C12 106.97(12)
N9 C8 C4 120.76(12)
C12 C8 C4 132.25(12)
C8 N9 O10 106.78(11)
N11 O10 N9 110.87(10)
C12 N11 O10 105.53(11)
N11 C12 N13 117.01(12)
N11 C12 C8 109.84(12)
N13 C12 C8 132.67(12)
N14 N13 C12 118.39(11)
N14 N13 C17 119.37(11)
C12 N13 C17 122.14(11)
O15 N14 O16 127.34(12)
O15 N14 N13 116.56(11)
O16 N14 N13 116.10(12)
N13 C17 N18 113.85(11)
N13 C17 H17A 108.8
N18 C17 H17A 108.8
N13 C17 H17B 108.8
N18 C17 H17B 108.8
H17A C17 H17B 107.7
N19 N18 C22 117.78(11)
N19 N18 C17 117.77(11)
C22 N18 C17 124.44(11)
O20 N19 O21 126.03(12)
O20 N19 N18 116.39(11)
O21 N19 N18 117.58(11)
N23 C22 N18 122.35(13)
N23 C22 C26 110.44(12)
N18 C22 C26 127.19(13)
C22 N23 O24 104.78(11)
N23 O24 N25 111.23(10)
C26 N25 O24 105.96(11)
N25 C26 C22 107.59(12)
N25 C26 C27 122.53(12)
C22 C26 C27 129.76(12)
N31 C27 N28 122.86(12)
N31 C27 C26 117.28(12)
N28 C27 C26 119.83(12)
O29 N28 O30 122.05(12)
O29 N28 C27 116.45(12)
O30 N28 C27 121.50(12)
O33 N31 O32 120.99(11)
O33 N31 C27 124.96(12)
O32 N31 C27 114.05(12)
O35 N34 H34A 109.5
O35 N34 H34B 109.5
H34A N34 H34B 109.5
O35 N34 H34C 109.5
H34A N34 H34C 109.5
H34B N34 H34C 109.5
N34 O35 H35 102.4(13)
O37 N36 H36A 109.5
O37 N36 H36B 109.5
H36A N36 H36B 109.5
O37 N36 H36C 109.5
H36A N36 H36C 109.5
H36B N36 H36C 109.5
N36 O37 H37 103.3(15)

loop_
_geom_bond_atom_site_label_1
_geom_bond_atom_site_label_2
_geom_bond_distance
O1 N3 1.2410(16)
O2 N3 1.2325(16)
N3 C4 1.4182(18)
C4 N5 1.3648(17)
C4 C8 1.4537(19)
N5 O6 1.2519(15)
N5 O7 1.2724(15)
C8 N9 1.3080(17)
C8 C12 1.4460(19)
N9 O10 1.3829(16)
O10 N11 1.3733(15)
N11 C12 1.3014(18)
C12 N13 1.3982(17)
N13 N14 1.3797(16)
N13 C17 1.4507(17)
N14 O15 1.2177(15)
N14 O16 1.2250(15)
C17 N18 1.4600(17)
C17 H17A 0.9900
C17 H17B 0.9900
N18 N19 1.3828(16)
N18 C22 1.4056(17)
N19 O20 1.2208(15)
N19 O21 1.2241(15)
C22 N23 1.3008(19)
C22 C26 1.4221(19)
N23 O24 1.3687(16)
O24 N25 1.3830(16)
N25 C26 1.3049(17)
C26 C27 1.4555(19)
C27 N31 1.3687(17)
C27 N28 1.3880(17)
N28 O29 1.2437(16)
N28 O30 1.2477(15)
N31 O33 1.2357(15)
N31 O32 1.2807(15)
N34 O35 1.3882(17)
N34 H34A 0.9100
N34 H34B 0.9100
N34 H34C 0.9100
O35 H35 0.98(2)
N36 O37 1.4068(15)
N36 H36A 0.9100
N36 H36B 0.9100
N36 H36C 0.9100
O37 H37 0.82(2)

loop_
_geom_hbond_atom_site_label_D
_geom_hbond_atom_site_label_H
_geom_hbond_atom_site_label_A
_geom_hbond_distance_DH
_geom_hbond_distance_HA
_geom_hbond_distance_DA
_geom_hbond_angle_DHA
_geom_hbond_site_symmetry_A
C17 H17A O10 0.99 2.60 3.2158(17) 120.5 2_656
C17 H17B O32 0.99 2.41 3.3142(17) 151.4 .
C17 H17B O37 0.99 2.65 3.2745(18) 121.0 3_666
N34 H34A N25 0.91 2.10 2.9295(17) 151.6 3_676
N34 H34B O6 0.91 2.40 3.0086(16) 123.9 1_455
N34 H34B O16 0.91 2.23 3.0028(16) 142.6 3_666
N34 H34C N9 0.91 2.12 3.0146(18) 169.4 2_656
O35 H35 N5 0.98(2) 2.42(2) 3.2887(17) 146.2(18) 1_455
O35 H35 O6 0.98(2) 2.56(2) 3.2363(17) 126.0(17) 1_455
O35 H35 O7 0.98(2) 1.75(2) 2.7076(16) 164(2) 1_455
N36 H36A O20 0.91 2.48 2.9523(15) 112.5 4_575
N36 H36A N28 0.91 2.66 3.5113(17) 155.8 3_676
N36 H36A O30 0.91 1.98 2.8219(16) 153.5 3_676
N36 H36B O1 0.91 2.49 3.0247(16) 117.8 4_565
N36 H36B O21 0.91 2.27 3.1201(16) 155.6 4_575
N36 H36C O2 0.91 2.21 2.7266(16) 115.7 3_766
N36 H36C O6 0.91 1.89 2.7816(16) 164.6 3_766
O37 H37 N31 0.82(2) 2.67(2) 3.4563(16) 163.2(19) .
O37 H37 O32 0.82(2) 1.84(2) 2.6371(15) 165(2) .

loop_
_geom_torsion_atom_site_label_1
_geom_torsion_atom_site_label_2
_geom_torsion_atom_site_label_3
_geom_torsion_atom_site_label_4
_geom_torsion
O2 N3 C4 N5 -4.6(2)
O1 N3 C4 N5 175.09(13)
O2 N3 C4 C8 -179.44(13)
O1 N3 C4 C8 0.27(19)
N3 C4 N5 O6 6.5(2)
C8 C4 N5 O6 -178.61(12)
N3 C4 N5 O7 -173.62(12)
C8 C4 N5 O7 1.25(18)
N5 C4 C8 N9 -137.34(14)
N3 C4 C8 N9 37.64(19)
N5 C4 C8 C12 44.8(2)
N3 C4 C8 C12 -140.20(14)
C12 C8 N9 O10 0.49(14)
C4 C8 N9 O10 -177.84(11)
C8 N9 O10 N11 0.33(14)
N9 O10 N11 C12 -1.08(14)
O10 N11 C12 N13 -171.72(11)
O10 N11 C12 C8 1.36(14)
N9 C8 C12 N11 -1.21(15)
C4 C8 C12 N11 176.85(14)
N9 C8 C12 N13 170.39(14)
C4 C8 C12 N13 -11.5(2)
N11 C12 N13 N14 -137.96(13)
C8 C12 N13 N14 50.9(2)
N11 C12 N13 C17 45.81(18)
C8 C12 N13 C17 -125.32(16)
C12 N13 N14 O15 5.21(18)
C17 N13 N14 O15 -178.45(12)
C12 N13 N14 O16 -175.18(12)
C17 N13 N14 O16 1.15(18)
N14 N13 C17 N18 -86.79(14)
C12 N13 C17 N18 89.40(15)
N13 C17 N18 N19 -78.96(15)
N13 C17 N18 C22 101.82(15)
C22 N18 N19 O20 -173.26(12)
C17 N18 N19 O20 7.47(18)
C22 N18 N19 O21 7.28(19)
C17 N18 N19 O21 -172.00(12)
N19 N18 C22 N23 72.86(17)
C17 N18 C22 N23 -107.91(16)
N19 N18 C22 C26 -108.60(16)
C17 N18 C22 C26 70.62(19)
N18 C22 N23 O24 179.59(12)
C26 C22 N23 O24 0.84(15)
C22 N23 O24 N25 -1.09(14)
N23 O24 N25 C26 0.91(14)
O24 N25 C26 C22 -0.36(14)
O24 N25 C26 C27 -176.71(11)
N23 C22 C26 N25 -0.32(16)
N18 C22 C26 N25 -178.99(13)
N23 C22 C26 C27 175.68(13)
N18 C22 C26 C27 -3.0(2)
N25 C26 C27 N31 90.92(16)
C22 C26 C27 N31 -84.54(18)
N25 C26 C27 N28 -87.34(17)
C22 C26 C27 N28 97.19(17)
N31 C27 N28 O29 178.91(12)
C26 C27 N28 O29 -2.93(18)
N31 C27 N28 O30 -0.4(2)
C26 C27 N28 O30 177.80(11)
N28 C27 N31 O33 6.8(2)
C26 C27 N31 O33 -171.42(12)
N28 C27 N31 O32 -173.56(12)
C26 C27 N31 O32 8.24(17)
